data_4066808
loop_
_publ_author_name
'Micallef, Leanne S.'
'Loughrey, Bradley T.'
'Healy, Peter C.'
'Parsons, Peter G.'
'Williams, Michael L.'

_publ_section_title
;
 Synthesis, Spectroscopic Characterization, and Cytotoxic Evaluation of
 Pentasubstituted Ruthenocenyl Esters
;
_journal_issue 23
_journal_name_full Organometallics
_journal_page_first 6237
_journal_paper_doi 10.1021/om100645y
_journal_volume 29
_journal_year 2010
_chemical_compound_source 'see text'
_chemical_formula_moiety 'C35 H34 O20 Ru'
_chemical_formula_sum 'C35 H34 O20 Ru'
_chemical_formula_weight 875.69
_chemical_name_systematic
; 
1,2,3,4,5-penta(methoxycarbonyl)-1'-(2,3,4,5-tetra(methoxycarbonyl)cyclopentadienyl)ruthenocene
;
_space_group_IT_number 14
_symmetry_cell_setting monoclinic
_symmetry_Int_Tables_number 14
_symmetry_space_group_name_Hall '-P 2yab'
_symmetry_space_group_name_H-M 'P 1 21/a 1'
_atom_sites_solution_hydrogens geom
_atom_sites_solution_primary direct
_atom_sites_solution_secondary difmap
_cell_angle_alpha 90
_cell_angle_beta 91.660(19)
_cell_angle_gamma 90
_cell_formula_units_Z 4
_cell_length_a 21.311(4)
_cell_length_b 14.095(3)
_cell_length_c 12.489(3)
_cell_measurement_reflns_used 25
_cell_measurement_temperature 295(2)
_cell_measurement_theta_max 14.6
_cell_measurement_theta_min 12.9
_cell_volume 3749.9(14)
_computing_cell_refinement 'MSC/AFC7 Diffractometer Control (MSC, 1999)'
_computing_data_collection 'MSC/AFC7 Diffractometer Control (MSC, 1999)'
_computing_data_reduction 'teXsan for Windows (MSC, 2001)'
_computing_molecular_graphics 'ORTEP3 (Farrugia, 1997)'
_computing_publication_material 'teXsan for Windows (MSC, 2001); PLATON (Spek, 2003)'
_computing_structure_refinement 'teXsan for Windows (MSC, 2001); SHELXL-97 (Sheldrick, 1997)'
_computing_structure_solution 'teXsan for Windows (MSC, 2001)'
_diffrn_ambient_temperature 295
_diffrn_measured_fraction_theta_full 0.999
_diffrn_measured_fraction_theta_max 0.999
_diffrn_measurement_device 'Rigaku AFC7R'
_diffrn_measurement_method \w
_diffrn_radiation_detector 'scintillation counter'
_diffrn_radiation_monochromator graphite
_diffrn_radiation_source 'Rigaku rotating anode'
_diffrn_radiation_type 'Mo K\a'
_diffrn_radiation_wavelength 0.71069
_diffrn_reflns_av_R_equivalents 0.0409
_diffrn_reflns_av_sigmaI/netI 0.0691
_diffrn_reflns_limit_h_max 27
_diffrn_reflns_limit_h_min -15
_diffrn_reflns_limit_k_max 18
_diffrn_reflns_limit_k_min 0
_diffrn_reflns_limit_l_max 16
_diffrn_reflns_limit_l_min -16
_diffrn_reflns_number 10222
_diffrn_reflns_reduction_process ' ?'
_diffrn_reflns_theta_full 27.51
_diffrn_reflns_theta_max 27.51
_diffrn_reflns_theta_min 2.55
_diffrn_standards_decay_% 0.57
_diffrn_standards_interval_count 150
_diffrn_standards_number 3
_exptl_absorpt_coefficient_mu 0.503
_exptl_absorpt_correction_T_max 0.906
_exptl_absorpt_correction_T_min 0.787
_exptl_absorpt_correction_type psi-scan
_exptl_absorpt_process_details '(North, Phillips & Mathews, 1968)'
_exptl_crystal_colour yellow
_exptl_crystal_density_diffrn 1.551
_exptl_crystal_density_method 'not measured'
_exptl_crystal_description plate
_exptl_crystal_F_000 1792
_exptl_crystal_size_max 0.500
_exptl_crystal_size_mid 0.300
_exptl_crystal_size_min 0.200
_refine_diff_density_max 0.833
_refine_diff_density_min -0.605
_refine_diff_density_rms 0.083
_refine_ls_extinction_coef 0.0005(2)
_refine_ls_extinction_expression FC^*^=KFC[1+0.001XFC^2^\L^3^/SIN(2\Q)]^-1/4^
_refine_ls_extinction_method shelxl
_refine_ls_goodness_of_fit_ref 1.023
_refine_ls_hydrogen_treatment constr
_refine_ls_matrix_type full
_refine_ls_number_parameters 506
_refine_ls_number_reflns 8596
_refine_ls_number_restraints 0
_refine_ls_restrained_S_all 1.023
_refine_ls_R_factor_all 0.0821
_refine_ls_R_factor_gt 0.0438
_refine_ls_shift/su_max 0.004
_refine_ls_shift/su_mean 0.000
_refine_ls_structure_factor_coef Fsqd
_refine_ls_weighting_details 'calc w=1/[\s^2^(Fo^2^)+(0.0526P)^2^+3.3856P] where P=(Fo^2^+2Fc^2^)/3'
_refine_ls_weighting_scheme calc
_refine_ls_wR_factor_gt 0.1136
_refine_ls_wR_factor_ref 0.1300
_reflns_number_gt 5949
_reflns_number_total 8596
_reflns_threshold_expression I>2\s(I)
_cod_data_source_file om100645y_si_002.cif
_cod_data_source_block 2_464mw41
_cod_depositor_comments
;
The following automatic conversions were performed:

'_symmetry_cell_setting' value 'Monoclinic' changed to 'monoclinic'
according to /home/saulius/struct/CIF-dictionaries/cif_core.dic
dictionary named 'cif_core.dic' version 2.4.1 from 2010-06-29.

Automatic conversion script
Id: cif_fix_values 1715 2011-07-08 13:25:40Z adriana 
;
_cod_original_sg_symbol_H-M 'P 21/a'
_cod_database_code 4066808

loop_
_symmetry_equiv_pos_site_id
_symmetry_equiv_pos_as_xyz
1 x,y,z
2 1/2-x,1/2+y,-z
3 -x,-y,-z
4 1/2+x,1/2-y,z

loop_
_atom_site_aniso_label
_atom_site_aniso_U_11
_atom_site_aniso_U_22
_atom_site_aniso_U_33
_atom_site_aniso_U_23
_atom_site_aniso_U_13
_atom_site_aniso_U_12
Ru 0.0264(1) 0.0351(2) 0.0280(1) -0.0004(1) -0.0003(1) 0.0027(1)
O111 0.073(2) 0.097(3) 0.0541(19) -0.0315(18) -0.0077(16) 0.044(2)
O112 0.0407(15) 0.0587(17) 0.0449(15) -0.0099(13) -0.0072(12) 0.0174(13)
O121 0.058(2) 0.060(2) 0.156(4) -0.008(2) 0.029(2) -0.0107(19)
O122 0.060(2) 0.0415(18) 0.148(4) 0.012(2) -0.025(2) -0.0048(16)
O131 0.0361(19) 0.175(5) 0.117(4) -0.063(3) -0.001(2) 0.003(2)
O132 0.057(3) 0.300(8) 0.068(3) -0.045(4) -0.021(2) -0.025(4)
O141 0.189(5) 0.117(4) 0.078(3) 0.051(3) 0.063(3) 0.099(4)
O142 0.112(3) 0.090(3) 0.0532(19) 0.0155(18) 0.022(2) 0.062(2)
O151 0.0395(17) 0.071(2) 0.084(2) 0.0013(19) 0.0137(16) 0.0002(16)
O152 0.0619(19) 0.0474(17) 0.073(2) -0.0001(16) 0.0190(16) -0.0107(15)
O321 0.0319(15) 0.113(3) 0.0514(17) -0.0174(18) 0.0060(13) 0.0010(17)
O322 0.0436(17) 0.095(3) 0.0559(18) -0.0363(18) 0.0048(14) -0.0043(17)
O323 0.061(2) 0.059(2) 0.094(3) -0.0002(19) 0.0091(19) -0.0285(17)
O324 0.079(2) 0.0416(16) 0.075(2) -0.0219(15) 0.0176(18) -0.0161(16)
O331 0.0457(17) 0.088(2) 0.068(2) 0.0253(19) -0.0182(15) 0.0025(17)
O332 0.0530(18) 0.065(2) 0.0502(17) 0.0232(15) -0.0005(14) -0.0019(15)
O341 0.0385(15) 0.0473(16) 0.081(2) -0.0171(16) 0.0055(14) 0.0067(13)
O342 0.0301(13) 0.0418(14) 0.0658(18) -0.0101(14) -0.0060(12) -0.0016(12)
O351 0.0490(17) 0.0585(18) 0.0594(18) 0.0228(15) 0.0108(14) 0.0077(14)
O352 0.0345(14) 0.0650(19) 0.0559(17) 0.0142(15) 0.0154(12) 0.0023(13)
C11 0.0357(18) 0.044(2) 0.0310(17) -0.0063(15) -0.0001(14) 0.0066(16)
C12 0.041(2) 0.040(2) 0.0343(18) -0.0076(15) -0.0043(15) 0.0024(16)
C13 0.0364(19) 0.047(2) 0.0312(18) -0.0037(16) -0.0048(14) 0.0024(16)
C14 0.041(2) 0.046(2) 0.0248(16) -0.0008(15) -0.0006(14) 0.0048(17)
C15 0.0351(18) 0.045(2) 0.0285(16) -0.0038(14) 0.0015(13) 0.0028(15)
C21 0.0347(17) 0.0378(18) 0.0237(15) -0.0014(14) 0.0023(12) 0.0030(15)
C22 0.0318(18) 0.053(2) 0.0320(18) 0.0084(16) 0.0035(14) 0.0005(16)
C23 0.0274(17) 0.069(3) 0.0331(18) 0.0036(17) 0.0038(14) 0.0064(17)
C24 0.039(2) 0.051(2) 0.0355(18) -0.0042(17) 0.0012(15) 0.0160(18)
C25 0.0371(18) 0.0346(18) 0.0333(17) -0.0039(14) 0.0005(14) 0.0026(15)
C31 0.0311(16) 0.0295(16) 0.0267(15) -0.0041(12) 0.0013(13) -0.0021(13)
C32 0.0286(16) 0.0332(17) 0.0288(16) 0.0027(13) -0.0012(13) -0.0035(13)
C33 0.0311(17) 0.0311(17) 0.0319(17) -0.0036(13) -0.0033(13) -0.0003(14)
C34 0.0275(16) 0.0305(17) 0.0351(17) -0.0053(14) 0.0011(13) -0.0012(13)
C35 0.0303(16) 0.0303(16) 0.0302(16) -0.0031(14) 0.0028(12) 0.0004(14)
C111 0.038(2) 0.046(2) 0.042(2) -0.0039(17) 0.0027(16) 0.0061(16)
C112 0.049(3) 0.086(4) 0.077(3) -0.020(3) -0.016(2) 0.029(3)
C121 0.051(2) 0.049(2) 0.045(2) -0.0123(19) 0.0001(18) -0.006(2)
C122 0.100(5) 0.043(3) 0.155(7) 0.022(4) -0.039(5) -0.011(3)
C131 0.039(2) 0.065(3) 0.054(2) -0.004(2) -0.0095(19) 0.000(2)
C132 0.083(6) 0.50(2) 0.117(7) -0.059(11) -0.061(5) -0.051(10)
C141 0.058(2) 0.053(2) 0.0315(19) 0.0026(17) 0.0026(17) 0.017(2)
C142 0.132(6) 0.093(5) 0.073(4) 0.012(3) 0.010(4) 0.071(4)
C151 0.047(2) 0.054(2) 0.0316(18) 0.0006(17) 0.0066(16) -0.0042(19)
C152 0.090(4) 0.065(3) 0.075(3) -0.003(3) 0.022(3) -0.030(3)
C321 0.0366(19) 0.049(2) 0.0309(18) 0.0072(16) 0.0042(14) 0.0002(17)
C322 0.067(3) 0.142(6) 0.070(4) -0.065(4) 0.012(3) -0.003(4)
C323 0.043(2) 0.0355(19) 0.041(2) 0.0047(15) -0.0107(16) -0.0082(16)
C324 0.111(5) 0.044(3) 0.110(5) -0.029(3) -0.005(4) -0.008(3)
C331 0.046(2) 0.043(2) 0.0365(18) 0.0014(17) -0.0027(16) 0.0060(18)
C332 0.106(5) 0.086(4) 0.064(3) 0.037(3) 0.015(3) 0.024(4)
C341 0.0290(17) 0.0347(18) 0.045(2) 0.0008(16) -0.0010(15) 0.0015(15)
C342 0.032(2) 0.065(3) 0.132(5) -0.011(3) -0.027(3) -0.006(2)
C351 0.0331(18) 0.039(2) 0.0325(17) -0.0021(15) 0.0034(14) -0.0064(15)
C352 0.046(2) 0.095(4) 0.058(3) 0.015(3) 0.020(2) -0.014(3)

loop_
_atom_site_label
_atom_site_type_symbol
_atom_site_thermal_displace_type
_atom_site_fract_x
_atom_site_fract_y
_atom_site_fract_z
_atom_site_occupancy
_atom_site_U_iso_or_equiv
Ru Ru Uani 0.31417(1) 0.33317(2) 0.31229(2) 1.000 0.0298(1)
O111 O Uani 0.44352(17) 0.1452(3) 0.1328(3) 1.000 0.0749(14)
O112 O Uani 0.45431(13) 0.2015(2) 0.2991(2) 1.000 0.0483(9)
O121 O Uani 0.22593(18) 0.1024(3) 0.2219(4) 1.000 0.0908(16)
O122 O Uani 0.32530(17) 0.0582(2) 0.2315(4) 1.000 0.0837(16)
O131 O Uani 0.15591(17) 0.3081(4) 0.2157(4) 1.000 0.109(2)
O132 O Uani 0.1794(2) 0.2711(6) 0.0542(3) 1.000 0.142(3)
O141 O Uani 0.2964(3) 0.4955(3) 0.0156(3) 1.000 0.127(2)
O142 O Uani 0.2358(2) 0.5097(3) 0.1488(3) 1.000 0.0847(15)
O151 O Uani 0.47311(14) 0.3762(3) 0.1344(3) 1.000 0.0646(11)
O152 O Uani 0.41015(15) 0.5003(2) 0.1573(3) 1.000 0.0604(11)
O321 O Uani 0.31157(13) 0.2881(3) 0.7117(2) 1.000 0.0653(13)
O322 O Uani 0.40314(14) 0.3270(3) 0.7861(3) 1.000 0.0648(13)
O323 O Uani 0.33338(16) 0.1060(2) 0.6296(3) 1.000 0.0712(14)
O324 O Uani 0.41596(17) 0.1007(2) 0.5253(3) 1.000 0.0649(11)
O331 O Uani 0.55100(15) 0.1665(3) 0.7854(3) 1.000 0.0676(11)
O332 O Uani 0.45199(14) 0.1159(2) 0.7922(2) 1.000 0.0561(11)
O341 O Uani 0.60961(13) 0.2027(2) 0.5568(3) 1.000 0.0555(10)
O342 O Uani 0.60841(12) 0.33573(19) 0.6549(2) 1.000 0.0460(9)
O351 O Uani 0.47179(14) 0.4495(2) 0.3847(2) 1.000 0.0555(10)
O352 O Uani 0.55898(13) 0.3656(2) 0.4177(2) 1.000 0.0515(10)
C11 C Uani 0.36733(17) 0.2518(3) 0.1946(3) 1.000 0.0369(11)
C12 C Uani 0.30334(18) 0.2181(3) 0.1962(3) 1.000 0.0385(11)
C13 C Uani 0.26309(18) 0.2961(3) 0.1680(3) 1.000 0.0383(11)
C14 C Uani 0.30071(18) 0.3769(3) 0.1469(3) 1.000 0.0373(11)
C15 C Uani 0.36551(17) 0.3503(3) 0.1645(3) 1.000 0.0362(10)
C21 C Uani 0.35276(16) 0.3405(3) 0.4788(2) 1.000 0.0320(10)
C22 C Uani 0.29419(17) 0.2904(3) 0.4759(3) 1.000 0.0389(11)
C23 C Uani 0.24612(17) 0.3521(3) 0.4372(3) 1.000 0.0431(13)
C24 C Uani 0.27379(18) 0.4402(3) 0.4150(3) 1.000 0.0418(11)
C25 C Uani 0.33931(17) 0.4344(3) 0.4387(3) 1.000 0.0350(10)
C31 C Uani 0.41096(16) 0.3062(2) 0.5311(3) 1.000 0.0291(9)
C32 C Uani 0.40722(15) 0.2378(2) 0.6272(3) 1.000 0.0302(9)
C33 C Uani 0.47548(16) 0.2256(2) 0.6608(3) 1.000 0.0315(10)
C34 C Uani 0.51176(15) 0.2737(2) 0.5945(3) 1.000 0.0310(10)
C35 C Uani 0.47266(15) 0.3259(2) 0.5158(3) 1.000 0.0302(9)
C111 C Uani 0.42584(18) 0.1926(3) 0.2048(3) 1.000 0.0420(12)
C112 C Uani 0.5127(2) 0.1489(4) 0.3133(4) 1.000 0.0710(19)
C121 C Uani 0.2798(2) 0.1205(3) 0.2197(3) 1.000 0.0484(12)
C122 C Uani 0.3043(3) -0.0395(4) 0.2447(6) 1.000 0.100(3)
C131 C Uani 0.1931(2) 0.2918(4) 0.1511(4) 1.000 0.0529(14)
C132 C Uani 0.1115(4) 0.2573(13) 0.0296(8) 1.000 0.235(7)
C141 C Uani 0.2767(2) 0.4664(3) 0.0964(3) 1.000 0.0475(11)
C142 C Uani 0.2083(4) 0.5932(5) 0.0981(5) 1.000 0.099(3)
C151 C Uani 0.42230(19) 0.4090(3) 0.1506(3) 1.000 0.0441(11)
C152 C Uani 0.4629(3) 0.5632(4) 0.1462(5) 1.000 0.0763(19)
C321 C Uani 0.36724(17) 0.2855(3) 0.7130(3) 1.000 0.0388(11)
C322 C Uani 0.3698(3) 0.3789(5) 0.8690(5) 1.000 0.093(3)
C323 C Uani 0.37930(18) 0.1405(3) 0.5952(3) 1.000 0.0401(11)
C324 C Uani 0.3977(3) 0.0075(4) 0.4878(5) 1.000 0.089(3)
C331 C Uani 0.49720(19) 0.1667(3) 0.7516(3) 1.000 0.0419(11)
C332 C Uani 0.4679(3) 0.0600(4) 0.8861(4) 1.000 0.085(2)
C341 C Uani 0.58242(16) 0.2662(3) 0.5988(3) 1.000 0.0363(11)
C342 C Uani 0.6757(2) 0.3270(4) 0.6727(5) 1.000 0.077(2)
C351 C Uani 0.49940(16) 0.3878(3) 0.4325(3) 1.000 0.0348(11)
C352 C Uani 0.5912(2) 0.4190(4) 0.3370(4) 1.000 0.0660(18)
H11A H Uiso 0.52160 0.13970 0.38760 1.000 0.0850
H11B H Uiso 0.50880 0.08910 0.27880 1.000 0.0850
H11C H Uiso 0.54600 0.18370 0.28280 1.000 0.0850
H12A H Uiso 0.30060 -0.05300 0.31890 1.000 0.1210
H12B H Uiso 0.26460 -0.04770 0.20930 1.000 0.1210
H12C H Uiso 0.33390 -0.08150 0.21480 1.000 0.1210
H13A H Uiso 0.08940 0.25370 0.09450 1.000 0.2820
H13B H Uiso 0.09600 0.30890 -0.01200 1.000 0.2820
H13C H Uiso 0.10550 0.19990 -0.00940 1.000 0.2820
H14A H Uiso 0.19500 0.63600 0.15160 1.000 0.1190
H14B H Uiso 0.23860 0.62330 0.05540 1.000 0.1190
H14C H Uiso 0.17320 0.57490 0.05410 1.000 0.1190
H15A H Uiso 0.47890 0.58080 0.21510 1.000 0.0920
H15B H Uiso 0.49480 0.53180 0.10810 1.000 0.0920
H15C H Uiso 0.44980 0.61840 0.10800 1.000 0.0920
H22 H Uiso 0.28850 0.22610 0.49650 1.000 0.0470
H23 H Uiso 0.20290 0.33670 0.42800 1.000 0.0520
H24 H Uiso 0.25220 0.49470 0.38850 1.000 0.0500
H25 H Uiso 0.36910 0.48370 0.42960 1.000 0.0420
H32A H Uiso 0.38410 0.35820 0.93780 1.000 0.1120
H32B H Uiso 0.37760 0.44500 0.86200 1.000 0.1120
H32C H Uiso 0.32600 0.36740 0.86100 1.000 0.1120
H32D H Uiso 0.38930 -0.03190 0.54740 1.000 0.1060
H32E H Uiso 0.36110 0.01240 0.44290 1.000 0.1060
H32F H Uiso 0.43080 -0.01940 0.44840 1.000 0.1060
H33A H Uiso 0.45670 0.09370 0.94850 1.000 0.1020
H33B H Uiso 0.44570 0.00150 0.88280 1.000 0.1020
H33C H Uiso 0.51180 0.04770 0.88860 1.000 0.1020
H34A H Uiso 0.68520 0.32460 0.74740 1.000 0.0920
H34B H Uiso 0.69000 0.27040 0.63980 1.000 0.0920
H34C H Uiso 0.69610 0.38010 0.64230 1.000 0.0920
H35A H Uiso 0.61880 0.46340 0.37080 1.000 0.0790
H35B H Uiso 0.61450 0.37690 0.29410 1.000 0.0790
H35C H Uiso 0.56130 0.45190 0.29300 1.000 0.0790

loop_
_atom_type_symbol
_atom_type_description
_atom_type_scat_dispersion_real
_atom_type_scat_dispersion_imag
_atom_type_scat_source
Ru Ru -1.2594 0.8363 'International Tables Vol C Tables 4.2.6.8 and 6.1.1.4'
O O 0.0106 0.0060 'International Tables Vol C Tables 4.2.6.8 and 6.1.1.4'
H H 0.0000 0.0000 'International Tables Vol C Tables 4.2.6.8 and 6.1.1.4'
C C 0.0033 0.0016 'International Tables Vol C Tables 4.2.6.8 and 6.1.1.4'

loop_
_geom_angle_atom_site_label_1
_geom_angle_atom_site_label_2
_geom_angle_atom_site_label_3
_geom_angle
_geom_angle_publ_flag
C11 Ru C12 38.45(14) yes
C11 Ru C13 64.57(14) yes
C11 Ru C14 64.44(15) yes
C11 Ru C15 38.26(15) yes
C11 Ru C21 117.78(14) yes
C11 Ru C22 126.75(15) yes
C11 Ru C23 155.21(15) yes
C11 Ru C24 167.09(15) yes
C11 Ru C25 134.61(14) yes
C12 Ru C13 38.65(15) yes
C12 Ru C14 64.52(15) yes
C12 Ru C15 64.36(15) yes
C12 Ru C21 133.39(15) yes
C12 Ru C22 113.36(15) yes
C12 Ru C23 120.48(15) yes
C12 Ru C24 150.62(15) yes
C12 Ru C25 169.98(15) yes
C13 Ru C14 38.52(15) yes
C13 Ru C15 64.62(14) yes
C13 Ru C21 165.03(15) yes
C13 Ru C22 127.69(15) yes
C13 Ru C23 107.45(14) yes
C13 Ru C24 117.73(15) yes
C13 Ru C25 151.11(15) yes
C14 Ru C15 38.68(14) yes
C14 Ru C21 156.42(15) yes
C14 Ru C22 161.16(14) yes
C14 Ru C23 125.16(15) yes
C14 Ru C24 108.75(15) yes
C14 Ru C25 121.76(15) yes
C15 Ru C21 127.29(13) yes
C15 Ru C22 159.43(14) yes
C15 Ru C23 162.10(15) yes
C15 Ru C24 129.64(15) yes
C15 Ru C25 114.83(15) yes
C21 Ru C22 38.02(14) yes
C21 Ru C23 63.81(13) yes
C21 Ru C24 63.67(14) yes
C21 Ru C25 38.23(15) yes
C22 Ru C23 37.95(14) yes
C22 Ru C24 63.15(15) yes
C22 Ru C25 63.53(15) yes
C23 Ru C24 37.70(15) yes
C23 Ru C25 63.66(14) yes
C24 Ru C25 38.08(14) yes
C111 O112 C112 115.6(3) yes
C121 O122 C122 114.6(4) yes
C131 O132 C132 115.0(5) yes
C141 O142 C142 116.2(4) yes
C151 O152 C152 116.1(4) yes
C321 O322 C322 115.4(4) yes
C323 O324 C324 116.4(4) yes
C331 O332 C332 116.9(4) yes
C341 O342 C342 114.7(3) yes
C351 O352 C352 116.7(3) yes
Ru C11 C12 70.0(2) yes
Ru C11 C15 70.2(2) yes
Ru C11 C111 132.4(3) yes
C12 C11 C15 107.6(3) no
C12 C11 C111 126.7(4) no
C15 C11 C111 125.0(3) no
Ru C12 C11 71.5(2) yes
Ru C12 C13 69.2(2) yes
Ru C12 C121 125.6(3) yes
C11 C12 C13 107.6(4) no
C11 C12 C121 128.8(4) no
C13 C12 C121 123.5(4) no
Ru C13 C12 72.2(2) yes
Ru C13 C14 71.7(2) yes
Ru C13 C131 127.3(3) yes
C12 C13 C14 108.9(3) no
C12 C13 C131 126.1(4) no
C14 C13 C131 124.7(4) no
Ru C14 C13 69.8(2) yes
Ru C14 C15 71.4(2) yes
Ru C14 C141 132.6(3) yes
C13 C14 C15 107.8(4) no
C13 C14 C141 124.5(4) no
C15 C14 C141 126.8(4) no
Ru C15 C11 71.5(2) yes
Ru C15 C14 69.9(2) yes
Ru C15 C151 126.3(3) yes
C11 C15 C14 108.0(3) no
C11 C15 C151 123.7(3) no
C14 C15 C151 128.3(4) no
Ru C21 C22 69.77(19) yes
Ru C21 C25 69.64(19) yes
Ru C21 C31 133.5(2) yes
C22 C21 C25 106.2(3) no
C22 C21 C31 125.0(3) no
C25 C21 C31 127.9(3) no
Ru C22 C21 72.21(19) yes
Ru C22 C23 70.8(2) yes
C21 C22 C23 109.1(4) no
Ru C23 C22 71.3(2) yes
Ru C23 C24 71.0(2) yes
C22 C23 C24 107.8(3) no
Ru C24 C23 71.3(2) yes
Ru C24 C25 71.3(2) yes
C23 C24 C25 108.9(4) no
Ru C25 C21 72.1(2) yes
Ru C25 C24 70.6(2) yes
C21 C25 C24 108.0(3) no
C21 C31 C32 119.4(3) no
C21 C31 C35 132.6(3) no
C32 C31 C35 108.0(3) no
C31 C32 C33 102.5(3) no
C31 C32 C321 108.1(3) no
C31 C32 C323 112.5(3) no
C33 C32 C321 113.8(3) no
C33 C32 C323 109.4(3) no
C321 C32 C323 110.5(3) no
C32 C33 C34 109.9(3) no
C32 C33 C331 123.9(3) no
C34 C33 C331 126.2(3) no
C33 C34 C35 110.0(3) no
C33 C34 C341 122.5(3) no
C35 C34 C341 127.3(3) no
C31 C35 C34 109.6(3) no
C31 C35 C351 127.6(3) no
C34 C35 C351 122.8(3) no
O111 C111 O112 125.6(4) yes
O111 C111 C11 121.9(4) yes
O112 C111 C11 112.5(3) yes
O121 C121 O122 124.7(4) yes
O121 C121 C12 122.5(4) yes
O122 C121 C12 112.7(4) yes
C21 C22 H22 125.00 no
C23 C22 H22 125.00 no
Ru C22 H22 123.00 no
C24 C23 H23 126.00 no
Ru C23 H23 123.00 no
C22 C23 H23 126.00 no
C25 C24 H24 126.00 no
C23 C24 H24 126.00 no
Ru C24 H24 123.00 no
Ru C25 H25 123.00 no
C21 C25 H25 126.00 no
C24 C25 H25 126.00 no
O132 C131 C13 110.1(4) yes
O131 C131 O132 124.1(5) yes
O131 C131 C13 125.8(5) yes
O142 C141 C14 115.0(4) yes
O141 C141 C14 122.0(4) yes
O141 C141 O142 123.0(5) yes
O151 C151 C15 123.3(4) yes
O152 C151 C15 112.1(3) yes
O151 C151 O152 124.6(4) yes
O112 C112 H11A 110.00 no
O112 C112 H11B 110.00 no
O112 C112 H11C 109.00 no
H11A C112 H11C 109.00 no
H11B C112 H11C 109.00 no
H11A C112 H11B 110.00 no
O122 C122 H12B 110.00 no
O122 C122 H12C 110.00 no
O122 C122 H12A 109.00 no
H12A C122 H12C 109.00 no
H12B C122 H12C 110.00 no
H12A C122 H12B 109.00 no
O132 C132 H13B 110.00 no
O132 C132 H13C 109.00 no
H13A C132 H13B 110.00 no
H13A C132 H13C 109.00 no
H13B C132 H13C 109.00 no
O132 C132 H13A 110.00 no
O142 C142 H14A 109.00 no
O142 C142 H14B 110.00 no
O142 C142 H14C 109.00 no
H14A C142 H14B 109.00 no
H14A C142 H14C 109.00 no
H14B C142 H14C 109.00 no
O152 C152 H15A 110.00 no
O152 C152 H15B 109.00 no
O152 C152 H15C 109.00 no
H15A C152 H15B 109.00 no
H15A C152 H15C 109.00 no
H15B C152 H15C 110.00 no
O322 C321 C32 110.8(3) yes
O321 C321 O322 124.0(4) yes
O321 C321 C32 125.2(3) yes
O323 C323 O324 125.4(4) yes
O323 C323 C32 126.0(4) yes
O324 C323 C32 108.6(3) yes
O331 C331 O332 124.2(4) yes
O331 C331 C33 123.0(4) yes
O332 C331 C33 112.8(3) yes
O342 C341 C34 111.8(3) yes
O341 C341 O342 126.1(3) yes
O341 C341 C34 122.2(3) yes
O351 C351 C35 125.6(3) yes
O352 C351 C35 110.4(3) yes
O351 C351 O352 124.0(4) yes
O322 C322 H32A 110.00 no
O322 C322 H32B 110.00 no
O322 C322 H32C 110.00 no
H32A C322 H32B 109.00 no
H32A C322 H32C 109.00 no
H32B C322 H32C 109.00 no
O324 C324 H32D 109.00 no
O324 C324 H32E 110.00 no
O324 C324 H32F 109.00 no
H32D C324 H32E 110.00 no
H32D C324 H32F 109.00 no
H32E C324 H32F 109.00 no
O332 C332 H33A 110.00 no
O332 C332 H33B 109.00 no
O332 C332 H33C 109.00 no
H33A C332 H33B 109.00 no
H33A C332 H33C 110.00 no
H33B C332 H33C 109.00 no
O342 C342 H34A 110.00 no
O342 C342 H34B 109.00 no
O342 C342 H34C 109.00 no
H34A C342 H34B 109.00 no
H34A C342 H34C 109.00 no
H34B C342 H34C 109.00 no
O352 C352 H35A 109.00 no
O352 C352 H35B 110.00 no
O352 C352 H35C 109.00 no
H35A C352 H35B 110.00 no
H35A C352 H35C 109.00 no
H35B C352 H35C 109.00 no

loop_
_geom_bond_atom_site_label_1
_geom_bond_atom_site_label_2
_geom_bond_distance
_geom_bond_publ_flag
Ru C11 2.204(4) yes
Ru C12 2.183(4) yes
Ru C13 2.143(4) yes
Ru C14 2.167(4) yes
Ru C15 2.186(4) yes
Ru C21 2.216(3) yes
Ru C22 2.184(4) yes
Ru C23 2.177(4) yes
Ru C24 2.174(4) yes
Ru C25 2.183(4) yes
O111 C111 1.190(6) yes
O112 C111 1.315(5) yes
O112 C112 1.455(5) yes
O121 C121 1.177(6) yes
O122 C121 1.313(5) yes
O122 C122 1.459(6) yes
O131 C131 1.170(6) yes
O132 C131 1.271(7) yes
O132 C132 1.483(10) yes
O141 C141 1.178(6) yes
O142 C141 1.262(6) yes
O142 C142 1.452(8) yes
O151 C151 1.200(5) yes
O152 C151 1.316(5) yes
O152 C152 1.442(7) yes
O321 C321 1.187(5) yes
O322 C321 1.312(5) yes
O322 C322 1.468(7) yes
O323 C323 1.185(5) yes
O324 C323 1.314(5) yes
O324 C324 1.444(6) yes
O331 C331 1.210(5) yes
O332 C331 1.314(5) yes
O332 C332 1.445(6) yes
O341 C341 1.196(5) yes
O342 C341 1.317(5) yes
O342 C342 1.450(5) yes
O351 C351 1.199(5) yes
O352 C351 1.326(4) yes
O352 C352 1.447(6) yes
C11 C12 1.445(5) no
C11 C15 1.439(6) no
C11 C111 1.503(6) no
C12 C13 1.432(6) no
C12 C121 1.496(6) no
C13 C14 1.422(6) no
C13 C131 1.502(6) no
C14 C15 1.442(5) no
C14 C141 1.494(6) no
C15 C151 1.480(6) no
C21 C22 1.434(5) no
C21 C25 1.441(6) no
C21 C31 1.467(5) no
C22 C23 1.418(5) no
C23 C24 1.406(6) no
C24 C25 1.421(5) no
C31 C32 1.543(5) no
C31 C35 1.363(5) no
C32 C33 1.512(5) no
C32 C321 1.542(5) no
C32 C323 1.543(5) no
C33 C34 1.334(5) no
C33 C331 1.469(5) no
C34 C35 1.468(5) no
C34 C341 1.509(5) no
C35 C351 1.484(5) no
C22 H22 0.9500 no
C23 H23 0.9500 no
C24 H24 0.9500 no
C25 H25 0.9500 no
C112 H11A 0.9500 no
C112 H11B 0.9500 no
C112 H11C 0.9500 no
C122 H12A 0.9500 no
C122 H12B 0.9500 no
C122 H12C 0.9500 no
C132 H13A 0.9500 no
C132 H13B 0.9500 no
C132 H13C 0.9500 no
C142 H14A 0.9500 no
C142 H14B 0.9500 no
C142 H14C 0.9500 no
C152 H15A 0.9500 no
C152 H15B 0.9500 no
C152 H15C 0.9500 no
C322 H32A 0.9500 no
C322 H32B 0.9500 no
C322 H32C 0.9500 no
C324 H32D 0.9500 no
C324 H32E 0.9500 no
C324 H32F 0.9500 no
C332 H33A 0.9500 no
C332 H33B 0.9500 no
C332 H33C 0.9500 no
C342 H34A 0.9500 no
C342 H34B 0.9500 no
C342 H34C 0.9500 no
C352 H35A 0.9500 no
C352 H35B 0.9500 no
C352 H35C 0.9500 no

loop_
_geom_contact_atom_site_label_1
_geom_contact_atom_site_label_2
_geom_contact_distance
_geom_contact_site_symmetry_2
_geom_contact_publ_flag
Ru O351 3.823(3) . no
O111 O122 3.090(5) . no
O111 C332 3.361(6) 1_554 no
O112 C351 3.241(5) . no
O112 C31 3.403(4) . no
O112 C35 3.239(4) . no
O121 C131 2.892(7) . no
O121 C352 3.262(6) 4_455 no
O122 C111 2.887(5) . no
O122 O111 3.090(5) . no
O131 C23 3.380(6) . no
O131 C112 3.374(6) 4_455 no
O141 C151 3.357(7) . no
O141 O152 2.960(7) . no
O141 C322 2.944(8) 1_554 no
O142 C131 3.204(7) . no
O151 C111 2.922(6) . no
O152 O351 3.176(5) . no
O152 C141 2.961(5) . no
O152 O141 2.960(7) . no
O111 H33C 2.9000 3_656 no
O111 H11B 2.4000 . no
O111 H33A 2.4400 1_554 no
O111 H11C 2.8900 . no
O121 H12B 2.2800 . no
O121 H35B 2.5800 4_455 no
O122 H32E 2.8000 . no
O131 H11C 2.5100 4_455 no
O131 H13A 2.1800 . no
O131 H23 2.8400 . no
O141 H14C 2.9100 . no
O141 H14B 2.2500 . no
O141 H32B 2.7200 1_554 no
O141 H32C 2.7300 1_554 no
O141 H32A 2.8800 1_554 no
O151 H15B 2.2700 . no
O151 H35C 2.8900 . no
O321 O323 2.808(5) . no
O321 C21 3.150(4) . no
O321 C22 2.958(5) . no
O321 C342 3.342(6) 4_455 no
O322 O332 3.153(5) . no
O322 C152 3.335(7) 3_666 no
O322 C331 3.059(6) . no
O323 C22 3.323(5) . no
O323 C24 3.304(5) 2_546 no
O323 O321 2.808(5) . no
O323 O332 3.199(5) . no
O324 C35 3.400(4) . no
O324 C34 3.280(4) . no
O324 C331 3.401(5) . no
O331 O342 3.156(5) . no
O331 C341 2.819(5) . no
O331 O341 3.190(5) . no
O332 O322 3.153(5) . no
O332 C323 2.890(5) . no
O332 O323 3.199(5) . no
O332 C321 3.139(5) . no
O341 C23 3.398(5) 4_555 no
O341 C324 3.018(6) 3_656 no
O341 O331 3.190(5) . no
O341 O352 3.057(4) . no
O342 O331 3.156(5) . no
O342 C152 3.275(7) 3_666 no
O342 O352 3.144(4) . no
O351 C351 3.281(5) 3_666 no
O351 C21 3.217(5) . no
O351 C152 3.383(7) . no
O351 Ru 3.823(3) . no
O351 O152 3.176(5) . no
O351 C151 3.132(5) . no
O351 C25 2.929(5) . no
O352 O341 3.057(4) . no
O352 C341 2.695(5) . no
O352 O342 3.144(4) . no
O321 H34B 2.8400 4_455 no
O321 H32C 2.1900 . no
O321 H22 2.8600 . no
O321 H14A 2.7500 2_546 no
O322 H15A 2.8300 3_666 no
O323 H32E 2.7600 . no
O323 H32D 2.5100 . no
O323 H14A 2.8500 2_546 no
O323 H22 2.5400 . no
O323 H24 2.4100 2_546 no
O331 H12C 2.7300 3_656 no
O331 H13B 2.7000 4_556 no
O331 H33C 2.2900 . no
O341 H32D 2.7400 3_656 no
O341 H34B 2.1900 . no
O341 H23 2.6500 4_555 no
O341 H32F 2.7200 3_656 no
O342 H25 2.8000 3_666 no
O342 H15A 2.7700 3_666 no
O351 H25 2.3300 . no
O351 H35C 2.2500 . no
O351 H15A 2.8200 . no
C11 C13 2.322(5) . no
C11 C14 2.330(6) . no
C11 C121 2.653(6) . no
C11 C151 2.573(6) . no
C12 C14 2.322(6) . no
C12 C15 2.327(6) . no
C12 C111 2.634(5) . no
C12 C131 2.615(6) . no
C13 C11 2.322(5) . no
C13 C15 2.314(5) . no
C13 C23 3.483(5) . no
C13 C121 2.580(6) . no
C13 C141 2.581(6) . no
C14 C11 2.330(6) . no
C14 C12 2.322(6) . no
C14 C24 3.528(5) . no
C14 C131 2.590(6) . no
C14 C151 2.630(6) . no
C15 C12 2.327(6) . no
C15 C13 2.314(5) . no
C15 C111 2.610(6) . no
C15 C141 2.625(6) . no
C21 C23 2.322(5) . no
C21 O321 3.150(4) . no
C21 O351 3.217(5) . no
C21 C24 2.316(5) . no
C22 O321 2.958(5) . no
C22 C321 3.306(5) . no
C22 C323 3.133(6) . no
C22 C25 2.299(6) . no
C22 O323 3.323(5) . no
C22 C24 2.282(6) . no
C22 C31 2.573(5) . no
C23 O131 3.380(6) . no
C23 C25 2.300(5) . no
C23 O341 3.398(5) 4_455 no
C23 C21 2.322(5) . no
C23 C13 3.483(5) . no
C24 C14 3.528(5) . no
C24 O323 3.304(5) 2_556 no
C24 C22 2.282(6) . no
C24 C21 2.316(5) . no
C25 C23 2.300(5) . no
C25 C351 3.477(5) . no
C25 C31 2.613(5) . no
C25 O351 2.929(5) . no
C25 C22 2.299(6) . no
C31 O112 3.403(4) . no
C34 O324 3.280(4) . no
C35 O324 3.400(4) . no
C35 O112 3.239(4) . no
C111 O151 2.922(6) . no
C111 O122 2.887(5) . no
C112 O131 3.374(6) 4_555 no
C15 H32A 2.8700 1_554 no
C21 H25 2.1400 . no
C21 H22 2.1300 . no
C22 H23 2.1200 . no
C23 H24 2.1100 . no
C23 H22 2.1200 . no
C24 H25 2.1200 . no
C24 H34C 2.7100 3_666 no
C24 H23 2.1100 . no
C25 H24 2.1200 . no
C25 H34C 2.9000 3_666 no
C25 H35A 2.9000 3_666 no
C131 O142 3.204(7) . no
C131 O121 2.892(7) . no
C32 H22 2.9800 . no
C141 O152 2.961(5) . no
C151 O351 3.132(5) . no
C151 O141 3.357(7) . no
C152 O322 3.335(7) 3_666 no
C152 O351 3.383(7) . no
C152 O342 3.275(7) 3_666 no
C122 H32E 2.8200 . no
C132 H15C 2.8900 2_545 no
C151 H32A 2.8500 1_554 no
C152 H13C 2.9300 2_555 no
C321 O332 3.139(5) . no
C321 C22 3.306(5) . no
C322 O141 2.944(8) 1_556 no
C323 C22 3.133(6) . no
C323 O332 2.890(5) . no
C324 O341 3.018(6) 3_656 no
C331 O322 3.059(6) . no
C331 O324 3.401(5) . no
C332 C332 3.550(8) 3_657 no
C332 O111 3.361(6) 1_556 no
C341 O352 2.695(5) . no
C341 O331 2.819(5) . no
C342 O321 3.342(6) 4_555 no
C351 C25 3.477(5) . no
C351 O112 3.241(5) . no
C351 C351 3.584(6) 3_666 no
C351 O351 3.281(5) 3_666 no
C352 O121 3.262(6) 4_555 no
C321 H14A 3.0300 2_546 no
C323 H22 2.5700 . no
C324 H12A 3.0300 . no
C324 H11A 3.0900 3_656 no
C332 H11B 2.9900 3_656 no
C342 H25 3.1000 3_666 no
C342 H24 3.0500 3_666 no
C351 H25 3.0900 . no
H11A C324 3.0900 3_656 no
H11A H32D 2.5500 3_656 no
H11B O111 2.4000 . no
H11B C332 2.9900 3_656 no
H11B H33B 2.6000 3_656 no
H11C O111 2.8900 . no
H11C O131 2.5100 4_555 no
H12A C324 3.0300 . no
H12A H32E 2.1900 . no
H12B O121 2.2800 . no
H12B H32C 2.4200 2_546 no
H12C O331 2.7300 3_656 no
H13A O131 2.1800 . no
H13B O331 2.7000 4_454 no
H13C C152 2.9300 2_545 no
H13C H15C 2.0300 2_545 no
H14A O321 2.7500 2_556 no
H14A O323 2.8500 2_556 no
H14A C321 3.0300 2_556 no
H14B O141 2.2500 . no
H14C O141 2.9100 . no
H15A O351 2.8200 . no
H15A O322 2.8300 3_666 no
H15A O342 2.7700 3_666 no
H15B O151 2.2700 . no
H15C C132 2.8900 2_555 no
H15C H13C 2.0300 2_555 no
H22 O321 2.8600 . no
H22 O323 2.5400 . no
H22 C32 2.9800 . no
H22 C323 2.5700 . no
H23 O131 2.8400 . no
H23 O341 2.6500 4_455 no
H24 O323 2.4100 2_556 no
H24 C342 3.0500 3_666 no
H24 H34C 2.1200 3_666 no
H25 O351 2.3300 . no
H25 C351 3.0900 . no
H25 O342 2.8000 3_666 no
H25 C342 3.1000 3_666 no
H25 H34C 2.5200 3_666 no
H32A O141 2.8800 1_556 no
H32A C15 2.8700 1_556 no
H32A C151 2.8500 1_556 no
H32B O141 2.7200 1_556 no
H32C O141 2.7300 1_556 no
H32C O321 2.1900 . no
H32C H12B 2.4200 2_556 no
H32D O323 2.5100 . no
H32D O341 2.7400 3_656 no
H32D H11A 2.5500 3_656 no
H32E O122 2.8000 . no
H32E O323 2.7600 . no
H32E C122 2.8200 . no
H32E H12A 2.1900 . no
H32F O341 2.7200 3_656 no
H33A O111 2.4400 1_556 no
H33B H11B 2.6000 3_656 no
H33C O331 2.2900 . no
H33C O111 2.9000 3_656 no
H34B O341 2.1900 . no
H34B O321 2.8400 4_555 no
H34C C24 2.7100 3_666 no
H34C C25 2.9000 3_666 no
H34C H24 2.1200 3_666 no
H34C H25 2.5200 3_666 no
H35A C25 2.9000 3_666 no
H35B O121 2.5800 4_555 no
H35C O151 2.8900 . no
H35C O351 2.2500 . no

loop_
_geom_hbond_atom_site_label_D
_geom_hbond_atom_site_label_H
_geom_hbond_atom_site_label_A
_geom_hbond_distance_DH
_geom_hbond_distance_HA
_geom_hbond_distance_DA
_geom_hbond_angle_DHA
_geom_hbond_site_symmetry_A
_geom_hbond_publ_flag
C112 H11C O131 0.9500 2.5100 3.374(6) 151.00 4_555 yes
C122 H12B O121 0.9500 2.2800 2.616(7) 100.00 . yes
C132 H13A O131 0.9500 2.1800 2.585(12) 104.00 . yes
C152 H15B O151 0.9500 2.2700 2.649(7) 103.00 . yes
C22 H22 O323 0.9500 2.5400 3.323(5) 140.00 . yes
C24 H24 O323 0.9500 2.4100 3.304(5) 156.00 2_556 yes
C25 H25 O351 0.9500 2.3300 2.929(5) 121.00 . yes
C322 H32C O321 0.9500 2.1900 2.626(7) 107.00 . yes
C332 H33A O111 0.9500 2.4400 3.361(6) 164.00 1_556 yes
C332 H33C O331 0.9500 2.2900 2.665(7) 103.00 . yes
C342 H34B O341 0.9500 2.1900 2.652(6) 108.00 . yes
C352 H35B O121 0.9500 2.5800 3.262(6) 129.00 4_555 yes
C352 H35C O351 0.9500 2.2500 2.665(5) 105.00 . yes

loop_
_geom_torsion_atom_site_label_1
_geom_torsion_atom_site_label_2
_geom_torsion_atom_site_label_3
_geom_torsion_atom_site_label_4
_geom_torsion
_geom_torsion_publ_flag
C12 Ru C11 C15 118.2(3) no
C12 Ru C11 C111 -121.9(5) no
C13 Ru C11 C12 -37.6(2) no
C13 Ru C11 C15 80.6(2) no
C13 Ru C11 C111 -159.6(4) no
C14 Ru C11 C12 -80.5(2) no
C14 Ru C11 C15 37.7(2) no
C14 Ru C11 C111 157.6(4) no
C15 Ru C11 C12 -118.2(3) no
C15 Ru C11 C111 119.8(5) no
C21 Ru C11 C12 125.8(2) no
C21 Ru C11 C15 -116.0(2) no
C21 Ru C11 C111 3.9(4) no
C22 Ru C11 C12 81.7(3) no
C22 Ru C11 C15 -160.1(2) no
C22 Ru C11 C111 -40.2(4) no
C23 Ru C11 C12 38.6(4) no
C23 Ru C11 C15 156.8(3) no
C23 Ru C11 C111 -83.3(5) no
C25 Ru C11 C12 169.1(2) no
C25 Ru C11 C15 -72.6(3) no
C25 Ru C11 C111 47.2(5) no
C11 Ru C12 C13 -118.0(3) no
C11 Ru C12 C121 125.0(4) no
C13 Ru C12 C11 118.0(3) no
C13 Ru C12 C121 -117.0(4) no
C14 Ru C12 C11 80.3(2) no
C14 Ru C12 C13 -37.7(2) no
C14 Ru C12 C121 -154.7(4) no
C15 Ru C12 C11 37.2(2) no
C15 Ru C12 C13 -80.7(2) no
C15 Ru C12 C121 162.3(4) no
C21 Ru C12 C11 -80.9(3) no
C21 Ru C12 C13 161.2(2) no
C21 Ru C12 C121 44.2(4) no
C22 Ru C12 C11 -120.3(2) no
C22 Ru C12 C13 121.8(2) no
C22 Ru C12 C121 4.8(4) no
C23 Ru C12 C11 -162.3(2) no
C23 Ru C12 C13 79.7(3) no
C23 Ru C12 C121 -37.3(4) no
C24 Ru C12 C11 163.4(3) no
C24 Ru C12 C13 45.4(4) no
C24 Ru C12 C121 -71.6(5) no
C11 Ru C13 C12 37.5(2) no
C11 Ru C13 C14 -80.2(2) no
C11 Ru C13 C131 159.7(4) no
C12 Ru C13 C14 -117.7(3) no
C12 Ru C13 C131 122.2(5) no
C14 Ru C13 C12 117.7(3) no
C14 Ru C13 C131 -120.1(5) no
C15 Ru C13 C12 80.0(2) no
C15 Ru C13 C14 -37.7(2) no
C15 Ru C13 C131 -157.8(4) no
C22 Ru C13 C12 -80.6(3) no
C22 Ru C13 C14 161.8(2) no
C22 Ru C13 C131 41.7(5) no
C23 Ru C13 C12 -117.3(2) no
C23 Ru C13 C14 125.1(2) no
C23 Ru C13 C131 5.0(4) no
C24 Ru C13 C12 -156.8(2) no
C24 Ru C13 C14 85.6(3) no
C24 Ru C13 C131 -34.5(4) no
C25 Ru C13 C12 175.9(3) no
C25 Ru C13 C14 58.2(4) no
C25 Ru C13 C131 -61.9(5) no
C11 Ru C14 C13 80.6(2) no
C11 Ru C14 C15 -37.3(2) no
C11 Ru C14 C141 -160.6(4) no
C12 Ru C14 C13 37.8(2) no
C12 Ru C14 C15 -80.1(3) no
C12 Ru C14 C141 156.6(4) no
C13 Ru C14 C15 -117.9(3) no
C13 Ru C14 C141 118.8(5) no
C15 Ru C14 C13 117.9(3) no
C15 Ru C14 C141 -123.3(5) no
C21 Ru C14 C13 -178.1(3) no
C21 Ru C14 C15 64.0(4) no
C21 Ru C14 C141 -59.3(6) no
C23 Ru C14 C13 -72.8(3) no
C23 Ru C14 C15 169.3(2) no
C23 Ru C14 C141 46.0(4) no
C24 Ru C14 C13 -111.3(2) no
C24 Ru C14 C15 130.8(2) no
C24 Ru C14 C141 7.6(4) no
C25 Ru C14 C13 -151.1(2) no
C25 Ru C14 C15 91.0(3) no
C25 Ru C14 C141 -32.3(4) no
C11 Ru C15 C14 118.0(3) no
C11 Ru C15 C151 -118.7(4) no
C12 Ru C15 C11 -37.4(2) no
C12 Ru C15 C14 80.6(2) no
C12 Ru C15 C151 -156.1(4) no
C13 Ru C15 C11 -80.5(2) no
C13 Ru C15 C14 37.5(2) no
C13 Ru C15 C151 160.9(4) no
C14 Ru C15 C11 -118.0(3) no
C14 Ru C15 C151 123.4(5) no
C21 Ru C15 C11 88.9(3) no
C21 Ru C15 C14 -153.1(2) no
C21 Ru C15 C151 -29.8(4) no
C22 Ru C15 C11 51.0(5) no
C22 Ru C15 C14 169.0(4) no
C22 Ru C15 C151 -67.7(6) no
C24 Ru C15 C11 173.5(2) no
C24 Ru C15 C14 -68.5(3) no
C24 Ru C15 C151 54.9(4) no
C25 Ru C15 C11 131.5(2) no
C25 Ru C15 C14 -110.5(2) no
C25 Ru C15 C151 12.9(4) no
C11 Ru C21 C22 -115.1(2) no
C11 Ru C21 C25 127.9(2) no
C11 Ru C21 C31 4.4(4) no
C12 Ru C21 C22 -71.2(3) no
C12 Ru C21 C25 171.8(2) no
C12 Ru C21 C31 48.4(4) no
C14 Ru C21 C22 155.6(3) no
C14 Ru C21 C25 38.6(4) no
C14 Ru C21 C31 -84.9(5) no
C15 Ru C21 C22 -159.5(2) no
C15 Ru C21 C25 83.5(3) no
C15 Ru C21 C31 -40.0(4) no
C22 Ru C21 C25 -117.0(3) no
C22 Ru C21 C31 119.5(5) no
C23 Ru C21 C22 37.1(2) no
C23 Ru C21 C25 -79.9(2) no
C23 Ru C21 C31 156.6(4) no
C24 Ru C21 C22 79.3(2) no
C24 Ru C21 C25 -37.7(2) no
C24 Ru C21 C31 -161.2(4) no
C25 Ru C21 C22 117.0(3) no
C25 Ru C21 C31 -123.5(4) no
C11 Ru C22 C21 89.4(3) no
C11 Ru C22 C23 -152.2(2) no
C12 Ru C22 C21 131.5(2) no
C12 Ru C22 C23 -110.2(2) no
C13 Ru C22 C21 173.6(2) no
C13 Ru C22 C23 -68.0(3) no
C15 Ru C22 C21 52.5(5) no
C15 Ru C22 C23 170.9(4) no
C21 Ru C22 C23 118.4(3) no
C23 Ru C22 C21 -118.4(3) no
C24 Ru C22 C21 -80.8(2) no
C24 Ru C22 C23 37.5(2) no
C25 Ru C22 C21 -38.0(2) no
C25 Ru C22 C23 80.4(2) no
C11 Ru C23 C22 62.9(4) no
C11 Ru C23 C24 -179.9(3) no
C12 Ru C23 C22 89.6(3) no
C12 Ru C23 C24 -153.1(2) no
C13 Ru C23 C22 129.7(2) no
C13 Ru C23 C24 -113.0(2) no
C14 Ru C23 C22 168.3(2) no
C14 Ru C23 C24 -74.4(3) no
C21 Ru C23 C22 -37.2(2) no
C21 Ru C23 C24 80.1(2) no
C22 Ru C23 C24 117.3(3) no
C24 Ru C23 C22 -117.3(3) no
C25 Ru C23 C22 -80.0(2) no
C25 Ru C23 C24 37.3(2) no
C12 Ru C24 C23 52.6(4) no
C12 Ru C24 C25 171.0(3) no
C13 Ru C24 C23 82.8(3) no
C13 Ru C24 C25 -158.9(2) no
C14 Ru C24 C23 123.7(2) no
C14 Ru C24 C25 -117.9(2) no
C15 Ru C24 C23 161.6(2) no
C15 Ru C24 C25 -80.0(3) no
C21 Ru C24 C23 -80.5(2) no
C21 Ru C24 C25 37.9(2) no
C22 Ru C24 C23 -37.8(2) no
C22 Ru C24 C25 80.6(2) no
C23 Ru C24 C25 118.4(3) no
C25 Ru C24 C23 -118.4(3) no
C11 Ru C25 C21 -78.8(3) no
C11 Ru C25 C24 163.9(2) no
C13 Ru C25 C21 158.6(3) no
C13 Ru C25 C24 41.3(4) no
C14 Ru C25 C21 -162.9(2) no
C14 Ru C25 C24 79.8(3) no
C15 Ru C25 C21 -119.4(2) no
C15 Ru C25 C24 123.3(2) no
C21 Ru C25 C24 -117.3(3) no
C22 Ru C25 C21 37.8(2) no
C22 Ru C25 C24 -79.5(2) no
C23 Ru C25 C21 80.4(2) no
C23 Ru C25 C24 -36.9(2) no
C24 Ru C25 C21 117.3(3) no
C15 Ru C25 H25 2.00 no
C21 Ru C25 H25 122.00 no
C22 Ru C25 H25 159.00 no
C23 Ru C25 H25 -158.00 no
C24 Ru C25 H25 -121.00 no
C11 Ru C22 H22 -32.00 no
C12 Ru C22 H22 10.00 no
C13 Ru C22 H22 52.00 no
C15 Ru C22 H22 -69.00 no
C21 Ru C22 H22 -121.00 no
C23 Ru C22 H22 120.00 no
C24 Ru C22 H22 158.00 no
C25 Ru C22 H22 -159.00 no
C11 Ru C23 H23 -59.00 no
C12 Ru C23 H23 -32.00 no
C13 Ru C23 H23 8.00 no
C14 Ru C23 H23 47.00 no
C21 Ru C23 H23 -159.00 no
C22 Ru C23 H23 -121.00 no
C24 Ru C23 H23 121.00 no
C25 Ru C23 H23 159.00 no
C12 Ru C24 H24 -68.00 no
C13 Ru C24 H24 -38.00 no
C14 Ru C24 H24 3.00 no
C15 Ru C24 H24 41.00 no
C21 Ru C24 H24 159.00 no
C22 Ru C24 H24 -159.00 no
C23 Ru C24 H24 -121.00 no
C25 Ru C24 H24 121.00 no
C11 Ru C25 H25 43.00 no
C13 Ru C25 H25 -80.00 no
C14 Ru C25 H25 -41.00 no
C111 O112 C112 H11C 82.00 no
C111 O112 C112 H11A -158.00 no
C111 O112 C112 H11B -38.00 no
C121 O122 C122 H12B 28.00 no
C121 O122 C122 H12A -92.00 no
C121 O122 C122 H12C 148.00 no
C131 O132 C132 H13C -131.00 no
C131 O132 C132 H13B 108.00 no
C131 O132 C132 H13A -12.00 no
C141 O142 C142 H14C 88.00 no
C141 O142 C142 H14A -152.00 no
C141 O142 C142 H14B -32.00 no
C151 O152 C152 H15C 143.00 no
C151 O152 C152 H15A -97.00 no
C151 O152 C152 H15B 23.00 no
C321 O322 C322 H32B -113.00 no
C321 O322 C322 H32C 7.00 no
C321 O322 C322 H32A 127.00 no
C323 O324 C324 H32E 71.00 no
C323 O324 C324 H32F -169.00 no
C323 O324 C324 H32D -50.00 no
C331 O332 C332 H33B -143.00 no
C331 O332 C332 H33C -24.00 no
C331 O332 C332 H33A 97.00 no
C341 O342 C342 H34B 0.00 no
C341 O342 C342 H34C 120.00 no
C341 O342 C342 H34A -120.00 no
C351 O352 C352 H35A 105.00 no
C351 O352 C352 H35C -15.00 no
C351 O352 C352 H35B -135.00 no
C111 C11 C15 C151 -6.7(6) no
Ru C11 C12 C13 60.0(3) no
Ru C11 C12 C121 -121.3(4) no
C15 C11 C12 Ru -60.4(3) no
C15 C11 C12 C13 -0.4(4) no
C15 C11 C12 C121 178.3(4) no
C111 C11 C12 Ru 128.6(4) no
C111 C11 C12 C13 -171.5(4) no
C111 C11 C12 C121 7.3(6) no
Ru C11 C15 C14 -60.7(3) no
Ru C11 C15 C151 121.8(4) no
C12 C11 C15 Ru 60.3(3) no
C12 C11 C15 C14 -0.4(4) no
C12 C11 C15 C151 -177.9(3) no
C111 C11 C15 Ru -128.5(4) no
C111 C11 C15 C14 170.8(3) no
C15 C11 C111 O112 84.7(5) no
C12 C11 C111 O111 75.6(6) no
Ru C11 C111 O111 171.5(3) no
Ru C11 C111 O112 -9.9(5) no
C12 C11 C111 O112 -105.8(4) no
C15 C11 C111 O111 -94.0(5) no
Ru C12 C121 O121 83.1(5) no
C121 C12 C13 C131 -4.0(6) no
Ru C12 C13 C14 62.7(3) no
Ru C12 C13 C131 -123.7(4) no
C11 C12 C13 Ru -61.5(3) no
C11 C12 C13 C14 1.1(4) no
C11 C12 C13 C131 174.8(4) no
C121 C12 C13 Ru 119.7(4) no
C121 C12 C13 C14 -177.7(3) no
C11 C12 C121 O121 177.5(5) no
C11 C12 C121 O122 -5.9(6) no
Ru C12 C121 O122 -100.3(4) no
C13 C12 C121 O122 172.6(4) no
C13 C12 C121 O121 -4.0(6) no
C12 C13 C131 O131 94.3(7) no
Ru C13 C131 O132 177.3(5) no
Ru C13 C14 C15 61.6(3) no
Ru C13 C14 C141 -128.5(4) no
C12 C13 C14 Ru -63.0(3) no
C12 C13 C14 C15 -1.4(4) no
C12 C13 C14 C141 168.5(4) no
C131 C13 C14 Ru 123.2(4) no
C131 C13 C14 C15 -175.2(4) no
C131 C13 C14 C141 -5.3(6) no
Ru C13 C131 O131 -0.3(8) no
C14 C13 C131 O131 -92.9(7) no
C14 C13 C131 O132 84.6(7) no
C12 C13 C131 O132 -88.1(6) no
C13 C14 C141 O141 -120.5(5) no
C13 C14 C141 O142 62.1(5) no
Ru C14 C15 C11 61.7(3) no
Ru C14 C15 C151 -120.9(4) no
C13 C14 C15 Ru -60.6(3) no
C13 C14 C15 C11 1.1(4) no
C13 C14 C15 C151 178.4(4) no
C141 C14 C15 Ru 129.8(4) no
C141 C14 C15 C11 -168.5(4) no
C141 C14 C15 C151 8.9(6) no
Ru C14 C141 O141 145.9(4) no
Ru C14 C141 O142 -31.6(6) no
C15 C14 C141 O142 -130.0(4) no
C15 C14 C141 O141 47.5(7) no
C14 C15 C151 O151 -156.0(4) no
C11 C15 C151 O152 -159.6(4) no
Ru C15 C151 O151 111.9(4) no
Ru C15 C151 O152 -68.6(4) no
C11 C15 C151 O151 20.9(6) no
C14 C15 C151 O152 23.5(6) no
C31 C21 C25 Ru 129.9(3) no
C31 C21 C25 C24 -168.2(3) no
Ru C21 C22 C23 -61.5(3) no
C25 C21 C22 Ru 60.4(2) no
C25 C21 C22 C23 -1.1(4) no
C31 C21 C22 Ru -129.6(3) no
C31 C21 C22 C23 168.9(3) no
Ru C21 C25 C24 61.9(3) no
C22 C21 C25 Ru -60.5(2) no
C22 C21 C25 C24 1.3(4) no
C22 C21 C31 C32 -27.5(5) no
Ru C21 C31 C32 -122.2(3) no
Ru C21 C31 C35 61.5(6) no
C25 C21 C31 C35 -36.1(6) no
C22 C21 C31 C35 156.2(4) no
C25 C21 C31 C32 140.2(3) no
Ru C22 C23 C24 -62.0(3) no
C21 C22 C23 Ru 62.4(2) no
C21 C22 C23 C24 0.4(4) no
Ru C23 C24 C25 -61.8(3) no
C22 C23 C24 Ru 62.2(3) no
C22 C23 C24 C25 0.4(4) no
C23 C24 C25 C21 -1.1(4) no
Ru C24 C25 C21 -62.8(2) no
C23 C24 C25 Ru 61.7(3) no
C21 C31 C35 C34 177.7(3) no
C21 C31 C32 C33 -176.4(3) no
C21 C31 C32 C321 -56.0(4) no
C21 C31 C32 C323 66.3(4) no
C35 C31 C32 C33 0.7(3) no
C35 C31 C32 C321 121.1(3) no
C35 C31 C32 C323 -116.6(3) no
C32 C31 C35 C351 179.6(3) no
C21 C31 C35 C351 -3.8(6) no
C32 C31 C35 C34 1.0(4) no
C323 C32 C33 C331 -61.3(4) no
C31 C32 C33 C34 -2.4(3) no
C31 C32 C33 C331 179.2(3) no
C321 C32 C33 C34 -118.8(3) no
C321 C32 C33 C331 62.9(4) no
C323 C32 C33 C34 117.1(3) no
C31 C32 C323 O323 -120.2(4) no
C31 C32 C321 O321 80.0(5) no
C31 C32 C321 O322 -97.1(4) no
C33 C32 C321 O321 -166.9(4) no
C33 C32 C321 O322 15.9(4) no
C323 C32 C321 O321 -43.4(5) no
C323 C32 C321 O322 139.4(4) no
C33 C32 C323 O324 -51.6(4) no
C31 C32 C323 O324 61.6(4) no
C33 C32 C323 O323 126.7(4) no
C321 C32 C323 O323 0.7(5) no
C321 C32 C323 O324 -177.6(3) no
C331 C33 C34 C35 -178.5(3) no
C32 C33 C34 C35 3.1(4) no
C32 C33 C34 C341 -172.5(3) no
C32 C33 C331 O332 8.3(5) no
C331 C33 C34 C341 5.8(5) no
C32 C33 C331 O331 -170.9(4) no
C34 C33 C331 O331 11.0(6) no
C34 C33 C331 O332 -169.8(3) no
C33 C34 C35 C351 178.7(3) no
C33 C34 C35 C31 -2.7(4) no
C33 C34 C341 O341 82.1(5) no
C341 C34 C35 C31 172.7(3) no
C341 C34 C35 C351 -6.0(5) no
C35 C34 C341 O342 88.5(4) no
C33 C34 C341 O342 -96.7(4) no
C35 C34 C341 O341 -92.7(5) no
C34 C35 C351 O352 19.9(5) no
C31 C35 C351 O351 21.6(6) no
C31 C35 C351 O352 -158.5(3) no
C34 C35 C351 O351 -160.0(4) no
